data_7016391
loop_
_publ_author_name
'Glock, Carsten'
'G\"orls, Helmar'
'Westerhausen, Matthias'

_publ_section_title
;
 Amido-based potassium-alkaline earth metallates - synthesis and
 structures of heterobimetallic complexes of heavy s-block elements.
;
_journal_issue 32
_journal_name_full 'Dalton transactions (Cambridge, England : 2003)'
_journal_page_first 8108
_journal_page_last 8113
_journal_paper_doi 10.1039/c1dt10364d
_journal_volume 40
_journal_year 2011
_chemical_formula_moiety 'C48 H80 Ca K2 N8'
_chemical_formula_sum 'C48 H80 Ca K2 N8'
_chemical_formula_weight 887.48
_space_group_IT_number 14
_symmetry_cell_setting monoclinic
_symmetry_space_group_name_Hall '-P 2ybc'
_symmetry_space_group_name_H-M 'P 1 21/c 1'
_atom_sites_solution_hydrogens geom
_atom_sites_solution_primary direct
_atom_sites_solution_secondary difmap
_audit_creation_method SHELXL-97
_cell_angle_alpha 90.00
_cell_angle_beta 98.364(2)
_cell_angle_gamma 90.00
_cell_formula_units_Z 4
_cell_length_a 18.5234(6)
_cell_length_b 16.4872(4)
_cell_length_c 17.3811(6)
_cell_measurement_reflns_used 34441
_cell_measurement_temperature 183(2)
_cell_measurement_theta_max 27.46
_cell_measurement_theta_min 2.13
_cell_volume 5251.7(3)
_computing_cell_refinement DENZO
_computing_data_collection COLLECT
_computing_data_reduction DENZO
_computing_molecular_graphics SHELXTL/PC
_computing_publication_material SHELXL-97
_computing_structure_refinement 'SHELXL-97 (Sheldrick, 1997)'
_computing_structure_solution 'SHELXS-97 (Sheldrick, 1990)'
_diffrn_ambient_temperature 183(2)
_diffrn_measured_fraction_theta_full 0.995
_diffrn_measured_fraction_theta_max 0.995
_diffrn_measurement_device_type KappaCCD
_diffrn_measurement_method 'phi- + omega-scan'
_diffrn_radiation_monochromator graphite
_diffrn_radiation_source 'fine-focus sealed tube'
_diffrn_radiation_type MoK\a
_diffrn_radiation_wavelength 0.71073
_diffrn_reflns_av_R_equivalents 0.0761
_diffrn_reflns_av_sigmaI/netI 0.1013
_diffrn_reflns_limit_h_max 24
_diffrn_reflns_limit_h_min -22
_diffrn_reflns_limit_k_max 21
_diffrn_reflns_limit_k_min -20
_diffrn_reflns_limit_l_max 21
_diffrn_reflns_limit_l_min -22
_diffrn_reflns_number 34441
_diffrn_reflns_theta_full 27.46
_diffrn_reflns_theta_max 27.46
_diffrn_reflns_theta_min 2.13
_exptl_absorpt_coefficient_mu 0.316
_exptl_absorpt_correction_type none
_exptl_crystal_colour colourless
_exptl_crystal_density_diffrn 1.122
_exptl_crystal_density_method 'not measured'
_exptl_crystal_description prism
_exptl_crystal_F_000 1928
_exptl_crystal_size_max 0.05
_exptl_crystal_size_mid 0.04
_exptl_crystal_size_min 0.04
_refine_diff_density_max 0.219
_refine_diff_density_min -0.389
_refine_diff_density_rms 0.052
_refine_ls_extinction_method none
_refine_ls_goodness_of_fit_ref 0.967
_refine_ls_hydrogen_treatment constr
_refine_ls_matrix_type full
_refine_ls_number_parameters 547
_refine_ls_number_reflns 11961
_refine_ls_number_restraints 0
_refine_ls_restrained_S_all 0.967
_refine_ls_R_factor_all 0.1233
_refine_ls_R_factor_gt 0.0497
_refine_ls_shift/su_max 0.001
_refine_ls_shift/su_mean 0.000
_refine_ls_structure_factor_coef Fsqd
_refine_ls_weighting_details 'calc w=1/[\s^2^(Fo^2^)+(0.0523P)^2^+0.0000P] where P=(Fo^2^+2Fc^2^)/3'
_refine_ls_weighting_scheme calc
_refine_ls_wR_factor_gt 0.0978
_refine_ls_wR_factor_ref 0.1199
_reflns_number_gt 6605
_reflns_number_total 11961
_reflns_threshold_expression >2sigma(I)
_cod_data_source_file c1dt10364d.txt
_cod_data_source_block FO3883
_cod_original_sg_symbol_H-M 'P 21/c'
_cod_database_code 7016391

loop_
_symmetry_equiv_pos_as_xyz
'x, y, z'
'-x, y+1/2, -z+1/2'
'-x, -y, -z'
'x, -y-1/2, z-1/2'

loop_
_atom_site_label
_atom_site_type_symbol
_atom_site_fract_x
_atom_site_fract_y
_atom_site_fract_z
_atom_site_U_iso_or_equiv
_atom_site_adp_type
_atom_site_occupancy
_atom_site_symmetry_multiplicity
_atom_site_calc_flag
_atom_site_refinement_flags
Ca1 Ca 0.75254(2) 0.05770(2) 0.17066(3) 0.02455(11) Uani 1 1 d .
K1B K 0.61606(3) 0.28107(3) 0.17664(3) 0.03548(14) Uani 1 1 d .
K1A K 0.86018(3) -0.15304(3) 0.09346(4) 0.05077(17) Uani 1 1 d .
N1A N 0.69888(10) -0.05565(10) 0.09031(11) 0.0301(4) Uani 1 1 d .
N2A N 0.97818(10) -0.26222(11) 0.08887(12) 0.0396(5) Uani 1 1 d .
N3A N 0.82614(12) -0.32042(13) 0.09179(14) 0.0512(6) Uani 1 1 d .
C1A C 0.69687(15) -0.12349(16) -0.03835(16) 0.0523(7) Uani 1 1 d .
H1AA H 0.6560 -0.1562 -0.0319 0.063 Uiso 1 1 calc R
C2A C 0.72904(18) -0.13276(19) -0.10473(19) 0.0719(10) Uani 1 1 d .
H2AA H 0.7100 -0.1724 -0.1419 0.086 Uiso 1 1 calc R
C3A C 0.78765(18) -0.08676(19) -0.11898(18) 0.0648(9) Uani 1 1 d .
H3AA H 0.8094 -0.0945 -0.1647 0.078 Uiso 1 1 calc R
C4A C 0.81361(15) -0.02928(15) -0.06464(15) 0.0467(7) Uani 1 1 d .
H4AA H 0.8536 0.0040 -0.0731 0.056 Uiso 1 1 calc R
C5A C 0.78232(13) -0.01933(13) 0.00195(14) 0.0370(6) Uani 1 1 d .
H5AA H 0.8015 0.0216 0.0376 0.044 Uiso 1 1 calc R
C6A C 0.72313(12) -0.06659(13) 0.02049(14) 0.0319(5) Uani 1 1 d .
C7A C 0.63799(12) -0.10919(13) 0.10307(15) 0.0367(6) Uani 1 1 d .
H7AA H 0.6480 -0.1642 0.0827 0.044 Uiso 1 1 calc R
C8A C 0.56488(13) -0.08010(16) 0.05914(16) 0.0489(7) Uani 1 1 d .
H8AA H 0.5702 -0.0687 0.0049 0.073 Uiso 1 1 calc R
H8AB H 0.5497 -0.0306 0.0836 0.073 Uiso 1 1 calc R
H8AC H 0.5279 -0.1224 0.0608 0.073 Uiso 1 1 calc R
C9A C 0.63324(14) -0.11784(15) 0.18948(15) 0.0472(7) Uani 1 1 d .
H9AA H 0.6761 -0.1473 0.2150 0.071 Uiso 1 1 calc R
H9AB H 0.5889 -0.1479 0.1961 0.071 Uiso 1 1 calc R
H9AC H 0.6316 -0.0639 0.2128 0.071 Uiso 1 1 calc R
C11A C 0.89090(17) -0.37140(16) 0.1096(2) 0.0705(10) Uani 1 1 d .
H11A H 0.8777 -0.4278 0.0938 0.085 Uiso 1 1 calc R
H11B H 0.9063 -0.3713 0.1666 0.085 Uiso 1 1 calc R
C12A C 1.00809(16) -0.25363(18) 0.17064(17) 0.0617(8) Uani 1 1 d .
H12A H 1.0486 -0.2917 0.1837 0.093 Uiso 1 1 calc R
H12B H 0.9700 -0.2653 0.2027 0.093 Uiso 1 1 calc R
H12C H 1.0258 -0.1981 0.1806 0.093 Uiso 1 1 calc R
C13A C 1.03492(16) -0.2397(2) 0.04221(18) 0.0678(9) Uani 1 1 d .
H13A H 1.0785 -0.2729 0.0578 0.102 Uiso 1 1 calc R
H13B H 1.0473 -0.1823 0.0506 0.102 Uiso 1 1 calc R
H13C H 1.0169 -0.2488 -0.0130 0.102 Uiso 1 1 calc R
C14A C 0.7941(2) -0.3289(2) 0.0116(2) 0.0929(12) Uani 1 1 d .
H14A H 0.7822 -0.3861 0.0005 0.139 Uiso 1 1 calc R
H14B H 0.8288 -0.3102 -0.0221 0.139 Uiso 1 1 calc R
H14C H 0.7495 -0.2963 0.0018 0.139 Uiso 1 1 calc R
C15A C 0.7719(2) -0.3421(2) 0.1413(3) 0.1027(14) Uani 1 1 d .
H15A H 0.7559 -0.3981 0.1305 0.154 Uiso 1 1 calc R
H15B H 0.7298 -0.3056 0.1305 0.154 Uiso 1 1 calc R
H15C H 0.7934 -0.3370 0.1960 0.154 Uiso 1 1 calc R
N1B N 0.87679(10) 0.00475(10) 0.19447(11) 0.0326(5) Uani 1 1 d .
N2B N 0.49457(11) 0.35631(11) 0.08028(11) 0.0376(5) Uani 1 1 d .
N3B N 0.59510(11) 0.44319(11) 0.21388(12) 0.0369(5) Uani 1 1 d .
C1B C 0.83289(14) -0.11220(15) 0.25529(16) 0.0452(6) Uani 1 1 d .
H1BA H 0.7857 -0.1008 0.2282 0.054 Uiso 1 1 calc R
C2B C 0.84129(15) -0.17903(16) 0.30260(16) 0.0488(7) Uani 1 1 d .
H2BA H 0.8002 -0.2121 0.3074 0.059 Uiso 1 1 calc R
C3B C 0.90825(16) -0.19887(16) 0.34316(16) 0.0536(7) Uani 1 1 d .
H3BA H 0.9142 -0.2455 0.3755 0.064 Uiso 1 1 calc R
C4B C 0.96682(16) -0.14878(17) 0.33546(16) 0.0525(7) Uani 1 1 d .
H4BA H 1.0135 -0.1613 0.3633 0.063 Uiso 1 1 calc R
C5B C 0.95897(14) -0.08092(15) 0.28812(14) 0.0402(6) Uani 1 1 d .
H5BA H 1.0004 -0.0480 0.2847 0.048 Uiso 1 1 calc R
C6B C 0.89116(12) -0.05901(13) 0.24464(13) 0.0326(5) Uani 1 1 d .
C7B C 0.94119(12) 0.05283(13) 0.18150(14) 0.0337(5) Uani 1 1 d .
H7BA H 0.9720 0.0621 0.2329 0.040 Uiso 1 1 calc R
C8B C 0.98749(14) 0.00944(15) 0.12833(17) 0.0483(7) Uani 1 1 d .
H8BA H 1.0012 -0.0444 0.1496 0.072 Uiso 1 1 calc R
H8BB H 1.0316 0.0412 0.1249 0.072 Uiso 1 1 calc R
H8BC H 0.9593 0.0036 0.0763 0.072 Uiso 1 1 calc R
C9B C 0.91711(14) 0.13455(14) 0.14692(16) 0.0434(6) Uani 1 1 d .
H9BA H 0.8892 0.1633 0.1822 0.065 Uiso 1 1 calc R
H9BB H 0.8864 0.1266 0.0966 0.065 Uiso 1 1 calc R
H9BC H 0.9601 0.1666 0.1396 0.065 Uiso 1 1 calc R
C11B C 0.52170(13) 0.46681(14) 0.17784(15) 0.0413(6) Uani 1 1 d .
H11C H 0.5164 0.5263 0.1826 0.050 Uiso 1 1 calc R
H11D H 0.4854 0.4407 0.2064 0.050 Uiso 1 1 calc R
C10B C 0.50565(14) 0.44373(13) 0.09373(14) 0.0404(6) Uani 1 1 d .
H10D H 0.4613 0.4729 0.0698 0.048 Uiso 1 1 calc R
H10E H 0.5466 0.4619 0.0672 0.048 Uiso 1 1 calc R
C12B C 0.5040(2) 0.33674(18) -0.00015(17) 0.0717(10) Uani 1 1 d .
H12F H 0.4683 0.3670 -0.0362 0.108 Uiso 1 1 calc R
H12G H 0.4967 0.2784 -0.0091 0.108 Uiso 1 1 calc R
H12H H 0.5534 0.3517 -0.0088 0.108 Uiso 1 1 calc R
C13B C 0.42146(15) 0.33324(16) 0.09234(18) 0.0559(7) Uani 1 1 d .
H13D H 0.3857 0.3614 0.0545 0.084 Uiso 1 1 calc R
H13E H 0.4139 0.3482 0.1451 0.084 Uiso 1 1 calc R
H13F H 0.4155 0.2745 0.0855 0.084 Uiso 1 1 calc R
C14B C 0.59943(17) 0.44213(17) 0.29888(17) 0.0608(8) Uani 1 1 d .
H14D H 0.5899 0.4967 0.3174 0.091 Uiso 1 1 calc R
H14E H 0.6483 0.4246 0.3223 0.091 Uiso 1 1 calc R
H14F H 0.5630 0.4044 0.3137 0.091 Uiso 1 1 calc R
C15B C 0.65033(16) 0.49864(18) 0.19270(19) 0.0644(8) Uani 1 1 d .
H15D H 0.6390 0.5540 0.2075 0.097 Uiso 1 1 calc R
H15E H 0.6507 0.4962 0.1364 0.097 Uiso 1 1 calc R
H15F H 0.6984 0.4829 0.2199 0.097 Uiso 1 1 calc R
N1C N 0.72891(10) 0.19135(10) 0.10856(10) 0.0269(4) Uani 1 1 d .
C1C C 0.78111(12) 0.25926(13) 0.22631(14) 0.0325(5) Uani 1 1 d .
H1CA H 0.7684 0.2137 0.2550 0.039 Uiso 1 1 calc R
C2C C 0.81450(13) 0.32477(14) 0.26659(15) 0.0394(6) Uani 1 1 d .
H2CA H 0.8238 0.3234 0.3218 0.047 Uiso 1 1 calc R
C3C C 0.83448(14) 0.39242(15) 0.22736(17) 0.0475(7) Uani 1 1 d .
H3CA H 0.8582 0.4371 0.2548 0.057 Uiso 1 1 calc R
C4C C 0.81914(14) 0.39309(14) 0.14783(17) 0.0480(7) Uani 1 1 d .
H4CA H 0.8322 0.4393 0.1203 0.058 Uiso 1 1 calc R
C5C C 0.78506(13) 0.32842(13) 0.10627(15) 0.0382(6) Uani 1 1 d .
H5CA H 0.7749 0.3318 0.0512 0.046 Uiso 1 1 calc R
C6C C 0.76496(11) 0.25713(12) 0.14407(13) 0.0288(5) Uani 1 1 d .
C7C C 0.69899(12) 0.20323(13) 0.02637(13) 0.0310(5) Uani 1 1 d .
H7CA H 0.6799 0.2600 0.0205 0.037 Uiso 1 1 calc R
C8C C 0.63501(13) 0.14614(14) 0.00372(14) 0.0390(6) Uani 1 1 d .
H8CA H 0.5984 0.1549 0.0382 0.059 Uiso 1 1 calc R
H8CB H 0.6522 0.0899 0.0085 0.059 Uiso 1 1 calc R
H8CC H 0.6133 0.1568 -0.0502 0.059 Uiso 1 1 calc R
C9C C 0.75469(14) 0.19261(14) -0.03027(14) 0.0390(6) Uani 1 1 d .
H9CA H 0.7980 0.2256 -0.0128 0.059 Uiso 1 1 calc R
H9CB H 0.7328 0.2101 -0.0824 0.059 Uiso 1 1 calc R
H9CC H 0.7688 0.1354 -0.0318 0.059 Uiso 1 1 calc R
N1D N 0.69721(10) 0.08192(10) 0.28546(10) 0.0270(4) Uani 1 1 d .
C1D C 0.59754(12) 0.16750(12) 0.32444(13) 0.0312(5) Uani 1 1 d .
H1DA H 0.6246 0.1800 0.3737 0.037 Uiso 1 1 calc R
C2D C 0.52869(13) 0.19989(13) 0.30510(14) 0.0368(6) Uani 1 1 d .
H2DA H 0.5100 0.2346 0.3412 0.044 Uiso 1 1 calc R
C3D C 0.48581(13) 0.18345(14) 0.23466(15) 0.0392(6) Uani 1 1 d .
H3DA H 0.4382 0.2057 0.2222 0.047 Uiso 1 1 calc R
C4D C 0.51499(13) 0.13336(13) 0.18303(14) 0.0354(6) Uani 1 1 d .
H4DA H 0.4867 0.1209 0.1344 0.042 Uiso 1 1 calc R
C5D C 0.58425(12) 0.10122(12) 0.20073(13) 0.0291(5) Uani 1 1 d .
H5DA H 0.6024 0.0680 0.1632 0.035 Uiso 1 1 calc R
C6D C 0.62965(12) 0.11575(12) 0.27289(12) 0.0256(5) Uani 1 1 d .
C7D C 0.73579(12) 0.08962(13) 0.36530(13) 0.0299(5) Uani 1 1 d .
H7DA H 0.7313 0.1470 0.3827 0.036 Uiso 1 1 calc R
C8D C 0.70239(14) 0.03394(14) 0.42090(14) 0.0410(6) Uani 1 1 d .
H8DA H 0.6503 0.0460 0.4181 0.062 Uiso 1 1 calc R
H8DB H 0.7269 0.0428 0.4741 0.062 Uiso 1 1 calc R
H8DC H 0.7086 -0.0227 0.4061 0.062 Uiso 1 1 calc R
C9D C 0.81641(13) 0.06966(17) 0.36850(15) 0.0473(7) Uani 1 1 d .
H9DA H 0.8379 0.1054 0.3329 0.071 Uiso 1 1 calc R
H9DB H 0.8217 0.0131 0.3530 0.071 Uiso 1 1 calc R
H9DC H 0.8415 0.0776 0.4216 0.071 Uiso 1 1 calc R
C10 C 0.95470(16) -0.34535(15) 0.0704(2) 0.0600(8) Uani 1 1 d .
H10A H 0.9962 -0.3824 0.0864 0.072 Uiso 1 1 calc R
H10B H 0.9410 -0.3504 0.0134 0.072 Uiso 1 1 calc R

loop_
_atom_site_aniso_label
_atom_site_aniso_U_11
_atom_site_aniso_U_22
_atom_site_aniso_U_33
_atom_site_aniso_U_23
_atom_site_aniso_U_13
_atom_site_aniso_U_12
Ca1 0.0232(2) 0.0250(2) 0.0257(2) 0.00010(18) 0.00461(19) -0.00053(19)
K1B 0.0329(3) 0.0282(3) 0.0472(3) 0.0060(2) 0.0120(3) 0.0051(2)
K1A 0.0422(3) 0.0348(3) 0.0705(5) -0.0018(3) -0.0080(3) 0.0032(3)
N1A 0.0303(10) 0.0300(10) 0.0297(11) -0.0011(8) 0.0031(9) -0.0032(8)
N2A 0.0359(12) 0.0429(12) 0.0398(13) 0.0011(9) 0.0047(10) -0.0006(9)
N3A 0.0506(14) 0.0434(12) 0.0612(16) -0.0010(11) 0.0134(13) -0.0158(11)
C1A 0.0401(16) 0.0587(17) 0.0585(19) -0.0270(14) 0.0092(14) -0.0051(13)
C2A 0.066(2) 0.081(2) 0.071(2) -0.0459(18) 0.0170(19) -0.0056(18)
C3A 0.071(2) 0.077(2) 0.051(2) -0.0219(16) 0.0235(17) 0.0095(18)
C4A 0.0519(17) 0.0461(15) 0.0446(17) 0.0017(13) 0.0155(14) 0.0074(13)
C5A 0.0459(15) 0.0308(12) 0.0348(14) -0.0015(10) 0.0079(12) -0.0001(11)
C6A 0.0299(13) 0.0276(11) 0.0363(14) -0.0036(10) -0.0018(11) 0.0079(10)
C7A 0.0308(13) 0.0288(12) 0.0507(16) -0.0067(11) 0.0062(12) -0.0058(10)
C8A 0.0300(14) 0.0558(16) 0.0592(19) -0.0176(14) 0.0009(13) -0.0046(12)
C9A 0.0377(15) 0.0468(15) 0.0585(19) 0.0081(13) 0.0115(14) -0.0144(12)
C11A 0.070(2) 0.0384(15) 0.103(3) 0.0153(16) 0.010(2) -0.0089(15)
C12A 0.0569(19) 0.0712(19) 0.055(2) 0.0022(15) 0.0013(16) 0.0061(16)
C13A 0.059(2) 0.085(2) 0.062(2) -0.0001(17) 0.0168(17) -0.0203(17)
C14A 0.072(2) 0.114(3) 0.087(3) -0.031(2) -0.008(2) -0.018(2)
C15A 0.089(3) 0.092(3) 0.140(4) 0.015(2) 0.061(3) -0.026(2)
N1B 0.0239(10) 0.0320(10) 0.0421(12) 0.0033(9) 0.0059(9) -0.0014(8)
N2B 0.0451(13) 0.0343(10) 0.0328(12) 0.0000(9) 0.0041(10) 0.0060(9)
N3B 0.0367(12) 0.0334(10) 0.0406(13) 0.0006(9) 0.0056(10) 0.0029(9)
C1B 0.0340(14) 0.0457(15) 0.0541(18) 0.0128(13) 0.0003(13) 0.0000(12)
C2B 0.0475(17) 0.0484(15) 0.0522(18) 0.0109(13) 0.0124(15) -0.0004(13)
C3B 0.0605(19) 0.0527(17) 0.0479(18) 0.0182(13) 0.0093(15) 0.0088(15)
C4B 0.0457(17) 0.0662(18) 0.0433(17) 0.0129(14) -0.0011(14) 0.0155(15)
C5B 0.0328(14) 0.0482(15) 0.0386(15) 0.0027(12) 0.0014(12) 0.0061(11)
C6B 0.0308(13) 0.0344(12) 0.0326(14) -0.0033(10) 0.0053(11) 0.0012(11)
C7B 0.0231(12) 0.0375(13) 0.0397(15) -0.0014(11) 0.0022(11) -0.0013(10)
C8B 0.0375(15) 0.0480(15) 0.0632(19) 0.0020(13) 0.0203(14) -0.0016(12)
C9B 0.0347(14) 0.0396(14) 0.0556(18) 0.0039(12) 0.0061(13) -0.0040(11)
C11B 0.0433(15) 0.0360(13) 0.0451(16) -0.0038(11) 0.0086(13) 0.0070(12)
C10B 0.0442(15) 0.0350(13) 0.0422(16) 0.0081(11) 0.0069(12) 0.0102(12)
C12B 0.110(3) 0.0633(19) 0.0429(19) -0.0067(14) 0.0142(18) 0.0259(19)
C13B 0.0531(18) 0.0499(16) 0.061(2) 0.0071(14) -0.0050(15) -0.0092(14)
C14B 0.069(2) 0.0609(18) 0.052(2) 0.0013(14) 0.0080(16) 0.0033(16)
C15B 0.0476(18) 0.071(2) 0.077(2) 0.0053(17) 0.0160(17) -0.0122(15)
N1C 0.0288(10) 0.0262(9) 0.0256(11) 0.0025(8) 0.0038(8) 0.0001(8)
C1C 0.0287(13) 0.0322(12) 0.0368(15) 0.0008(10) 0.0056(11) -0.0027(10)
C2C 0.0308(13) 0.0471(14) 0.0399(15) -0.0101(12) 0.0035(12) 0.0002(12)
C3C 0.0386(15) 0.0385(14) 0.065(2) -0.0131(13) 0.0074(14) -0.0104(12)
C4C 0.0507(17) 0.0323(13) 0.062(2) 0.0027(13) 0.0125(15) -0.0086(12)
C5C 0.0396(14) 0.0316(12) 0.0437(16) 0.0043(11) 0.0075(12) -0.0021(11)
C6C 0.0216(12) 0.0290(11) 0.0373(14) -0.0003(10) 0.0088(10) 0.0011(9)
C7C 0.0349(13) 0.0274(11) 0.0309(14) 0.0026(9) 0.0056(11) 0.0046(10)
C8C 0.0402(15) 0.0462(14) 0.0294(14) -0.0012(11) 0.0006(12) 0.0001(12)
C9C 0.0469(15) 0.0382(13) 0.0342(14) 0.0062(11) 0.0138(12) 0.0075(11)
N1D 0.0291(10) 0.0269(9) 0.0253(11) 0.0000(8) 0.0050(9) -0.0035(8)
C1D 0.0386(14) 0.0259(11) 0.0297(13) 0.0003(9) 0.0072(11) 0.0014(10)
C2D 0.0467(16) 0.0301(12) 0.0375(15) 0.0044(10) 0.0190(13) 0.0068(11)
C3D 0.0348(14) 0.0403(13) 0.0443(17) 0.0126(12) 0.0111(13) 0.0058(11)
C4D 0.0369(14) 0.0384(13) 0.0298(14) 0.0064(10) 0.0017(11) -0.0055(11)
C5D 0.0333(13) 0.0251(11) 0.0300(13) 0.0002(9) 0.0090(11) -0.0039(10)
C6D 0.0315(13) 0.0204(10) 0.0263(13) 0.0027(9) 0.0086(10) -0.0047(9)
C7D 0.0344(13) 0.0281(11) 0.0271(13) -0.0027(9) 0.0038(11) -0.0006(10)
C8D 0.0457(15) 0.0448(14) 0.0318(14) 0.0071(11) 0.0028(12) -0.0025(12)
C9D 0.0346(15) 0.0670(18) 0.0387(16) -0.0011(13) -0.0006(12) 0.0005(13)
C10 0.0550(18) 0.0414(15) 0.085(2) -0.0068(15) 0.0148(17) 0.0002(14)

loop_
_atom_type_symbol
_atom_type_description
_atom_type_scat_dispersion_real
_atom_type_scat_dispersion_imag
_atom_type_scat_source
C C 0.0033 0.0016 'International Tables Vol C Tables 4.2.6.8 and 6.1.1.4'
H H 0.0000 0.0000 'International Tables Vol C Tables 4.2.6.8 and 6.1.1.4'
N N 0.0061 0.0033 'International Tables Vol C Tables 4.2.6.8 and 6.1.1.4'
K K 0.2009 0.2494 'International Tables Vol C Tables 4.2.6.8 and 6.1.1.4'
Ca Ca 0.2262 0.3064 'International Tables Vol C Tables 4.2.6.8 and 6.1.1.4'

loop_
_geom_angle_atom_site_label_1
_geom_angle_atom_site_label_2
_geom_angle_atom_site_label_3
_geom_angle
N1D Ca1 N1B 115.08(6)
N1D Ca1 N1A 114.34(6)
N1B Ca1 N1A 96.77(6)
N1D Ca1 N1C 98.33(6)
N1B Ca1 N1C 119.82(6)
N1A Ca1 N1C 113.58(6)
N1D Ca1 C6D 22.34(6)
N1B Ca1 C6D 137.36(6)
N1A Ca1 C6D 106.20(6)
N1C Ca1 C6D 83.20(5)
N1D Ca1 K1A 131.56(4)
N1B Ca1 K1A 45.38(4)
N1A Ca1 K1A 51.49(4)
N1C Ca1 K1A 130.11(4)
C6D Ca1 K1A 143.52(4)
N1D Ca1 K1B 62.23(4)
N1B Ca1 K1B 144.33(4)
N1A Ca1 K1B 117.14(4)
N1C Ca1 K1B 37.79(4)
C6D Ca1 K1B 45.41(4)
K1A Ca1 K1B 163.231(16)
N3B K1B N2B 66.39(6)
N3B K1B C6C 109.97(6)
N2B K1B C6C 128.66(6)
N3B K1B N1C 134.83(5)
N2B K1B N1C 121.49(5)
C6C K1B N1C 27.05(5)
N3B K1B C5D 149.24(6)
N2B K1B C5D 110.27(6)
C6C K1B C5D 95.82(6)
N1C K1B C5D 74.38(5)
N3B K1B C1C 102.31(6)
N2B K1B C1C 150.89(6)
C6C K1B C1C 27.20(6)
N1C K1B C1C 47.10(5)
C5D K1B C1C 92.95(6)
N3B K1B C4D 129.97(6)
N2B K1B C4D 86.22(6)
C6C K1B C4D 119.70(6)
N1C K1B C4D 95.04(6)
C5D K1B C4D 25.96(6)
C1C K1B C4D 118.79(6)
N3B K1B C3D 105.86(6)
N2B K1B C3D 80.68(6)
C6C K1B C3D 140.65(6)
N1C K1B C3D 119.22(6)
C5D K1B C3D 45.40(6)
C1C K1B C3D 128.34(6)
C4D K1B C3D 25.49(6)
N3B K1B C6D 134.43(6)
N2B K1B C6D 131.90(6)
C6C K1B C6D 88.94(6)
N1C K1B C6D 77.00(5)
C5D K1B C6D 26.25(6)
C1C K1B C6D 75.72(6)
C4D K1B C6D 46.21(6)
C3D K1B C6D 53.65(6)
N3B K1B C2D 97.81(6)
N2B K1B C2D 98.77(6)
C6C K1B C2D 131.26(6)
N1C K1B C2D 121.69(5)
C5D K1B C2D 51.63(6)
C1C K1B C2D 109.57(6)
C4D K1B C2D 43.98(6)
C3D K1B C2D 24.93(6)
C6D K1B C2D 45.00(5)
N3B K1B C1D 109.61(6)
N2B K1B C1D 123.09(6)
C6C K1B C1D 106.71(6)
N1C K1B C1D 101.04(5)
C5D K1B C1D 44.53(6)
C1C K1B C1D 85.72(6)
C4D K1B C1D 51.66(6)
C3D K1B C1D 44.24(6)
C6D K1B C1D 25.67(5)
C2D K1B C1D 24.60(6)
N3B K1B C7C 128.45(5)
N2B K1B C7C 96.65(5)
C6C K1B C7C 43.04(6)
N1C K1B C7C 24.84(5)
C5D K1B C7C 81.93(5)
C1C K1B C7C 68.68(6)
C4D K1B C7C 94.17(6)
C3D K1B C7C 119.42(6)
C6D K1B C7C 93.96(5)
C2D K1B C7C 133.55(5)
C1D K1B C7C 119.60(5)
N3A K1A N2A 63.46(6)
N3A K1A C5A 128.97(7)
N2A K1A C5A 140.49(6)
N3A K1A C1B 99.24(7)
N2A K1A C1B 113.76(7)
C5A K1A C1B 101.56(7)
N3A K1A C6A 106.44(7)
N2A K1A C6A 152.73(6)
C5A K1A C6A 27.39(6)
C1B K1A C6A 92.39(7)
N3A K1A C6B 121.41(7)
N2A K1A C6B 107.38(6)
C5A K1A C6B 95.77(6)
C1B K1A C6B 27.26(6)
C6A K1A C6B 99.43(6)
N3A K1A N1B 145.11(6)
N2A K1A N1B 121.96(6)
C5A K1A N1B 71.54(6)
C1B K1A N1B 45.95(6)
C6A K1A N1B 81.46(6)
C6B K1A N1B 25.58(5)
N3A K1A N1A 105.52(6)
N2A K1A N1A 168.71(5)
C5A K1A N1A 43.93(5)
C1B K1A N1A 68.94(6)
C6A K1A N1A 23.76(5)
C6B K1A N1A 80.03(5)
N1B K1A N1A 68.23(5)
N3A K1A C4A 122.82(7)
N2A K1A C4A 117.33(6)
C5A K1A C4A 23.46(6)
C1B K1A C4A 124.01(6)
C6A K1A C4A 44.43(6)
C6B K1A C4A 112.57(6)
N1B K1A C4A 87.00(6)
N1A K1A C4A 65.57(5)
N3A K1A Ca1 132.53(5)
N2A K1A Ca1 155.61(5)
C5A K1A Ca1 50.05(5)
C1B K1A Ca1 51.72(5)
C6A K1A Ca1 49.72(4)
C6B K1A Ca1 49.97(4)
N1B K1A Ca1 33.72(3)
N1A K1A Ca1 34.58(3)
C4A K1A Ca1 72.33(4)
C6A N1A C7A 114.34(18)
C6A N1A Ca1 116.60(13)
C7A N1A Ca1 128.73(14)
C6A N1A K1A 63.14(11)
C7A N1A K1A 113.98(12)
Ca1 N1A K1A 93.93(6)
C12A N2A C10 111.4(2)
C12A N2A C13A 108.3(2)
C10 N2A C13A 109.3(2)
C12A N2A K1A 95.51(15)
C10 N2A K1A 113.28(15)
C13A N2A K1A 118.14(17)
C14A N3A C15A 108.9(3)
C14A N3A C11A 111.0(3)
C15A N3A C11A 110.5(3)
C14A N3A K1A 99.49(19)
C15A N3A K1A 113.83(19)
C11A N3A K1A 112.59(15)
C2A C1A C6A 122.0(3)
C2A C1A H1AA 119.0
C6A C1A H1AA 119.0
C3A C2A C1A 122.5(3)
C3A C2A H2AA 118.8
C1A C2A H2AA 118.8
C2A C3A C4A 117.6(3)
C2A C3A H3AA 121.2
C4A C3A H3AA 121.2
C3A C4A C5A 120.8(3)
C3A C4A K1A 99.35(19)
C5A C4A K1A 59.03(13)
C3A C4A H4AA 119.6
C5A C4A H4AA 119.6
K1A C4A H4AA 110.9
C4A C5A C6A 124.0(2)
C4A C5A K1A 97.51(15)
C6A C5A K1A 78.57(13)
C4A C5A H5AA 118.0
C6A C5A H5AA 118.0
K1A C5A H5AA 94.1
N1A C6A C1A 127.2(2)
N1A C6A C5A 119.6(2)
C1A C6A C5A 113.2(2)
N1A C6A K1A 93.10(13)
C1A C6A K1A 99.74(15)
C5A C6A K1A 74.04(13)
N1A C7A C9A 111.06(19)
N1A C7A C8A 112.20(19)
C9A C7A C8A 110.3(2)
N1A C7A H7AA 107.7
C9A C7A H7AA 107.7
C8A C7A H7AA 107.7
C7A C8A H8AA 109.5
C7A C8A H8AB 109.5
H8AA C8A H8AB 109.5
C7A C8A H8AC 109.5
H8AA C8A H8AC 109.5
H8AB C8A H8AC 109.5
C7A C9A H9AA 109.5
C7A C9A H9AB 109.5
H9AA C9A H9AB 109.5
C7A C9A H9AC 109.5
H9AA C9A H9AC 109.5
H9AB C9A H9AC 109.5
N3A C11A C10 114.4(2)
N3A C11A H11A 108.7
C10 C11A H11A 108.7
N3A C11A H11B 108.7
C10 C11A H11B 108.7
H11A C11A H11B 107.6
N2A C12A H12A 109.5
N2A C12A H12B 109.5
H12A C12A H12B 109.5
N2A C12A H12C 109.5
H12A C12A H12C 109.5
H12B C12A H12C 109.5
N2A C13A H13A 109.5
N2A C13A H13B 109.5
H13A C13A H13B 109.5
N2A C13A H13C 109.5
H13A C13A H13C 109.5
H13B C13A H13C 109.5
N3A C14A H14A 109.5
N3A C14A H14B 109.5
H14A C14A H14B 109.5
N3A C14A H14C 109.5
H14A C14A H14C 109.5
H14B C14A H14C 109.5
N3A C15A H15A 109.5
N3A C15A H15B 109.5
H15A C15A H15B 109.5
N3A C15A H15C 109.5
H15A C15A H15C 109.5
H15B C15A H15C 109.5
C6B N1B C7B 115.06(18)
C6B N1B Ca1 118.33(14)
C7B N1B Ca1 123.03(13)
C6B N1B K1A 73.30(12)
C7B N1B K1A 112.12(12)
Ca1 N1B K1A 100.90(6)
C13B N2B C10B 110.23(19)
C13B N2B C12B 108.8(2)
C10B N2B C12B 109.47(19)
C13B N2B K1B 118.00(15)
C10B N2B K1B 104.50(14)
C12B N2B K1B 105.49(16)
C15B N3B C11B 111.5(2)
C15B N3B C14B 108.9(2)
C11B N3B C14B 110.2(2)
C15B N3B K1B 114.54(15)
C11B N3B K1B 107.90(13)
C14B N3B K1B 103.48(14)
C2B C1B C6B 123.5(2)
C2B C1B K1A 111.20(18)
C6B C1B K1A 77.44(14)
C2B C1B H1BA 118.3
C6B C1B H1BA 118.3
K1A C1B H1BA 81.2
C1B C2B C3B 121.0(2)
C1B C2B H2BA 119.5
C3B C2B H2BA 119.5
C2B C3B C4B 118.0(2)
C2B C3B H3BA 121.0
C4B C3B H3BA 121.0
C3B C4B C5B 121.6(3)
C3B C4B H4BA 119.2
C5B C4B H4BA 119.2
C4B C5B C6B 122.1(2)
C4B C5B H5BA 118.9
C6B C5B H5BA 118.9
N1B C6B C5B 127.7(2)
N1B C6B C1B 118.4(2)
C5B C6B C1B 113.8(2)
N1B C6B K1A 81.12(13)
C5B C6B K1A 111.93(15)
C1B C6B K1A 75.30(14)
N1B C7B C9B 109.88(18)
N1B C7B C8B 112.22(18)
C9B C7B C8B 109.6(2)
N1B C7B H7BA 108.4
C9B C7B H7BA 108.4
C8B C7B H7BA 108.4
C7B C8B H8BA 109.5
C7B C8B H8BB 109.5
H8BA C8B H8BB 109.5
C7B C8B H8BC 109.5
H8BA C8B H8BC 109.5
H8BB C8B H8BC 109.5
C7B C9B H9BA 109.5
C7B C9B H9BB 109.5
H9BA C9B H9BB 109.5
C7B C9B H9BC 109.5
H9BA C9B H9BC 109.5
H9BB C9B H9BC 109.5
N3B C11B C10B 112.96(19)
N3B C11B K1B 48.83(10)
C10B C11B K1B 78.57(12)
N3B C11B H11C 109.0
C10B C11B H11C 109.0
K1B C11B H11C 156.3
N3B C11B H11D 109.0
C10B C11B H11D 109.0
K1B C11B H11D 89.9
H11C C11B H11D 107.8
N2B C10B C11B 114.05(19)
N2B C10B H10D 108.7
C11B C10B H10D 108.7
N2B C10B H10E 108.7
C11B C10B H10E 108.7
H10D C10B H10E 107.6
N2B C12B H12F 109.5
N2B C12B H12G 109.5
H12F C12B H12G 109.5
N2B C12B H12H 109.5
H12F C12B H12H 109.5
H12G C12B H12H 109.5
N2B C13B H13D 109.5
N2B C13B H13E 109.5
H13D C13B H13E 109.5
N2B C13B H13F 109.5
H13D C13B H13F 109.5
H13E C13B H13F 109.5
N3B C14B H14D 109.5
N3B C14B H14E 109.5
H14D C14B H14E 109.5
N3B C14B H14F 109.5
H14D C14B H14F 109.5
H14E C14B H14F 109.5
N3B C15B H15D 109.5
N3B C15B H15E 109.5
H15D C15B H15E 109.5
N3B C15B H15F 109.5
H15D C15B H15F 109.5
H15E C15B H15F 109.5
C6C N1C C7C 114.98(17)
C6C N1C Ca1 117.76(14)
C7C N1C Ca1 124.27(12)
C6C N1C K1B 75.51(11)
C7C N1C K1B 97.72(11)
Ca1 N1C K1B 111.36(6)
C2C C1C C6C 122.9(2)
C2C C1C K1B 113.83(15)
C6C C1C K1B 70.39(12)
C2C C1C H1CA 118.6
C6C C1C H1CA 118.6
K1B C1C H1CA 85.9
C1C C2C C3C 120.8(2)
C1C C2C H2CA 119.6
C3C C2C H2CA 119.6
C4C C3C C2C 118.2(2)
C4C C3C H3CA 120.9
C2C C3C H3CA 120.9
C3C C4C C5C 122.1(2)
C3C C4C H4CA 119.0
C5C C4C H4CA 119.0
C4C C5C C6C 121.6(2)
C4C C5C H5CA 119.2
C6C C5C H5CA 119.2
N1C C6C C1C 119.37(19)
N1C C6C C5C 126.0(2)
C1C C6C C5C 114.5(2)
N1C C6C K1B 77.44(11)
C1C C6C K1B 82.41(12)
C5C C6C K1B 107.20(14)
N1C C7C C8C 109.83(17)
N1C C7C C9C 114.50(19)
C8C C7C C9C 109.54(19)
N1C C7C K1B 57.44(10)
C8C C7C K1B 90.58(12)
C9C C7C K1B 159.78(15)
N1C C7C H7CA 107.6
C8C C7C H7CA 107.6
C9C C7C H7CA 107.6
K1B C7C H7CA 62.7
C7C C8C H8CA 109.5
C7C C8C H8CB 109.5
H8CA C8C H8CB 109.5
C7C C8C H8CC 109.5
H8CA C8C H8CC 109.5
H8CB C8C H8CC 109.5
C7C C9C H9CA 109.5
C7C C9C H9CB 109.5
H9CA C9C H9CB 109.5
C7C C9C H9CC 109.5
H9CA C9C H9CC 109.5
H9CB C9C H9CC 109.5
C6D N1D C7D 115.22(17)
C6D N1D Ca1 115.37(13)
C7D N1D Ca1 126.14(13)
C2D C1D C6D 122.2(2)
C2D C1D K1B 77.49(13)
C6D C1D K1B 75.28(12)
C2D C1D H1DA 118.9
C6D C1D H1DA 118.9
K1B C1D H1DA 119.2
C1D C2D C3D 122.1(2)
C1D C2D K1B 77.90(12)
C3D C2D K1B 75.58(13)
C1D C2D H2DA 119.0
C3D C2D H2DA 119.0
K1B C2D H2DA 118.3
C2D C3D C4D 117.5(2)
C2D C3D K1B 79.49(14)
C4D C3D K1B 73.21(13)
C2D C3D H3DA 121.3
C4D C3D H3DA 121.3
K1B C3D H3DA 117.0
C5D C4D C3D 121.4(2)
C5D C4D K1B 76.23(12)
C3D C4D K1B 81.30(13)
C5D C4D H4DA 119.3
C3D C4D H4DA 119.3
K1B C4D H4DA 113.5
C4D C5D C6D 122.8(2)
C4D C5D K1B 77.82(12)
C6D C5D K1B 81.78(11)
C4D C5D H5DA 118.6
C6D C5D H5DA 118.6
K1B C5D H5DA 111.7
N1D C6D C5D 118.97(18)
N1D C6D C1D 127.0(2)
C5D C6D C1D 114.0(2)
N1D C6D K1B 115.84(12)
C5D C6D K1B 71.97(11)
C1D C6D K1B 79.06(12)
N1D C6D Ca1 42.29(10)
C5D C6D Ca1 80.73(12)
C1D C6D Ca1 155.97(14)
K1B C6D Ca1 88.44(5)
N1D C7D C9D 110.80(18)
N1D C7D C8D 111.04(18)
C9D C7D C8D 109.42(19)
N1D C7D H7DA 108.5
C9D C7D H7DA 108.5
C8D C7D H7DA 108.5
C7D C8D H8DA 109.5
C7D C8D H8DB 109.5
H8DA C8D H8DB 109.5
C7D C8D H8DC 109.5
H8DA C8D H8DC 109.5
H8DB C8D H8DC 109.5
C7D C9D H9DA 109.5
C7D C9D H9DB 109.5
H9DA C9D H9DB 109.5
C7D C9D H9DC 109.5
H9DA C9D H9DC 109.5
H9DB C9D H9DC 109.5
N2A C10 C11A 113.3(2)
N2A C10 H10A 108.9
C11A C10 H10A 108.9
N2A C10 H10B 108.9
C11A C10 H10B 108.9
H10A C10 H10B 107.7

loop_
_geom_bond_atom_site_label_1
_geom_bond_atom_site_label_2
_geom_bond_distance
Ca1 N1D 2.4054(17)
Ca1 N1B 2.4400(18)
Ca1 N1A 2.4551(18)
Ca1 N1C 2.4647(17)
Ca1 C6D 3.230(2)
K1B N3B 2.7905(18)
K1B N2B 2.883(2)
K1B C6C 2.922(2)
K1B N1C 2.9456(17)
K1B C5D 3.064(2)
K1B C1C 3.075(2)
K1B C4D 3.084(2)
K1B C3D 3.184(2)
K1B C6D 3.189(2)
K1B C2D 3.232(2)
K1B C1D 3.237(2)
K1B C7C 3.463(2)
K1A N3A 2.830(2)
K1A N2A 2.842(2)
K1A C5A 2.967(2)
K1A C1B 3.006(3)
K1A C6A 3.025(2)
K1A C6B 3.033(2)
K1A N1B 3.1284(19)
K1A N1A 3.3854(18)
K1A C4A 3.431(3)
N1A C6A 1.366(3)
N1A C7A 1.474(3)
N2A C12A 1.455(3)
N2A C10 1.459(3)
N2A C13A 1.466(3)
N3A C14A 1.440(4)
N3A C15A 1.459(4)
N3A C11A 1.461(4)
C1A C2A 1.382(4)
C1A C6A 1.420(3)
C1A H1AA 0.9500
C2A C3A 1.376(4)
C2A H2AA 0.9500
C3A C4A 1.375(4)
C3A H3AA 0.9500
C4A C5A 1.378(3)
C4A H4AA 0.9500
C5A C6A 1.420(3)
C5A H5AA 0.9500
C7A C9A 1.524(3)
C7A C8A 1.532(3)
C7A H7AA 1.0000
C8A H8AA 0.9800
C8A H8AB 0.9800
C8A H8AC 0.9800
C9A H9AA 0.9800
C9A H9AB 0.9800
C9A H9AC 0.9800
C11A C10 1.509(4)
C11A H11A 0.9900
C11A H11B 0.9900
C12A H12A 0.9800
C12A H12B 0.9800
C12A H12C 0.9800
C13A H13A 0.9800
C13A H13B 0.9800
C13A H13C 0.9800
C14A H14A 0.9800
C14A H14B 0.9800
C14A H14C 0.9800
C15A H15A 0.9800
C15A H15B 0.9800
C15A H15C 0.9800
N1B C6B 1.367(3)
N1B C7B 1.477(3)
N2B C13B 1.451(3)
N2B C10B 1.470(3)
N2B C12B 1.470(3)
N3B C15B 1.459(3)
N3B C11B 1.465(3)
N3B C14B 1.468(3)
C1B C2B 1.370(3)
C1B C6B 1.423(3)
C1B H1BA 0.9500
C2B C3B 1.374(4)
C2B H2BA 0.9500
C3B C4B 1.385(4)
C3B H3BA 0.9500
C4B C5B 1.384(3)
C4B H4BA 0.9500
C5B C6B 1.415(3)
C5B H5BA 0.9500
C7B C9B 1.516(3)
C7B C8B 1.527(3)
C7B H7BA 1.0000
C8B H8BA 0.9800
C8B H8BB 0.9800
C8B H8BC 0.9800
C9B H9BA 0.9800
C9B H9BB 0.9800
C9B H9BC 0.9800
C11B C10B 1.498(3)
C11B H11C 0.9900
C11B H11D 0.9900
C10B H10D 0.9900
C10B H10E 0.9900
C12B H12F 0.9800
C12B H12G 0.9800
C12B H12H 0.9800
C13B H13D 0.9800
C13B H13E 0.9800
C13B H13F 0.9800
C14B H14D 0.9800
C14B H14E 0.9800
C14B H14F 0.9800
C15B H15D 0.9800
C15B H15E 0.9800
C15B H15F 0.9800
N1C C6C 1.372(3)
N1C C7C 1.468(3)
C1C C2C 1.383(3)
C1C C6C 1.418(3)
C1C H1CA 0.9500
C2C C3C 1.385(3)
C2C H2CA 0.9500
C3C C4C 1.370(4)
C3C H3CA 0.9500
C4C C5C 1.387(3)
C4C H4CA 0.9500
C5C C6C 1.422(3)
C5C H5CA 0.9500
C7C C8C 1.520(3)
C7C C9C 1.536(3)
C7C H7CA 1.0000
C8C H8CA 0.9800
C8C H8CB 0.9800
C8C H8CC 0.9800
C9C H9CA 0.9800
C9C H9CB 0.9800
C9C H9CC 0.9800
N1D C6D 1.359(3)
N1D C7D 1.471(3)
C1D C2D 1.378(3)
C1D C6D 1.428(3)
C1D H1DA 0.9500
C2D C3D 1.386(3)
C2D H2DA 0.9500
C3D C4D 1.386(3)
C3D H3DA 0.9500
C4D C5D 1.381(3)
C4D H4DA 0.9500
C5D C6D 1.425(3)
C5D H5DA 0.9500
C7D C9D 1.522(3)
C7D C8D 1.528(3)
C7D H7DA 1.0000
C8D H8DA 0.9800
C8D H8DB 0.9800
C8D H8DC 0.9800
C9D H9DA 0.9800
C9D H9DB 0.9800
C9D H9DC 0.9800
C10 H10A 0.9900
C10 H10B 0.9900
